data_7161127
loop_
_publ_author_name
'Hu, Zi-Hong'
'Liu, Xiong-Wei'
'Geng, Wen-Xiu'
'Wang, Ning'
'Yao, Zhen'
'Li, Rui-Rui'
'Zhang, Wen-Hui'
'Liu, Xiong-Li'

_publ_section_title
;
 Crab-shaped tridentate HoQ-Sulidines as bifunctional anionic ligands:
 empowering asymmetric addition reactions of indoles with
 &#x3b2;,&#x3b3;-unsaturated &#x3b1;-ketoesters.
;
_journal_issue 19
_journal_name_full 'Organic &amp; biomolecular chemistry'
_journal_page_first 4010
_journal_page_last 4015
_journal_paper_doi 10.1039/d6ob00442c
_journal_volume 24
_journal_year 2026
_chemical_absolute_configuration ad
_chemical_formula_moiety 'C32 H28 N4 O2 S'
_chemical_formula_sum 'C32 H28 N4 O2 S'
_chemical_formula_weight 532.64
_space_group_crystal_system orthorhombic
_space_group_IT_number 19
_space_group_name_Hall 'P 2ac 2ab'
_space_group_name_H-M_alt 'P 21 21 21'
_atom_sites_solution_hydrogens mixed
_atom_sites_solution_primary direct
_audit_creation_date 2025-04-10
_audit_creation_method
;
Olex2 1.5-beta
(compiled 2022.04.07 svn.rca3783a0 for OlexSys, GUI svn.r6439)
;
_audit_update_record
;
2025-05-30 deposited with the CCDC.	2026-04-24 downloaded from the CCDC.
;
_cell_angle_alpha 90
_cell_angle_beta 90
_cell_angle_gamma 90
_cell_formula_units_Z 4
_cell_length_a 9.22750(10)
_cell_length_b 16.64650(10)
_cell_length_c 17.39550(10)
_cell_measurement_reflns_used 13295
_cell_measurement_temperature 100.00(10)
_cell_measurement_theta_max 72.7380
_cell_measurement_theta_min 3.6590
_cell_volume 2672.05(4)
_computing_cell_refinement 'CrysAlisPro 1.171.43.121a (Rigaku OD, 2024)'
_computing_data_collection 'CrysAlisPro 1.171.43.121a (Rigaku OD, 2024)'
_computing_data_reduction 'CrysAlisPro 1.171.43.121a (Rigaku OD, 2024)'
_computing_molecular_graphics 'Olex2 1.5-beta (Dolomanov et al., 2009)'
_computing_publication_material 'Olex2 1.5-beta (Dolomanov et al., 2009)'
_computing_structure_refinement 'SHELXL 2018/3 (Sheldrick, 2015)'
_computing_structure_solution 'SHELXS  (Sheldrick, 2008)'
_diffrn_ambient_environment N~2~
_diffrn_ambient_temperature 100.00(10)
_diffrn_detector 'Hybrid Pixel Array Detector'
_diffrn_detector_area_resol_mean 10.0000
_diffrn_detector_type 'HyPix-Arc 150'
_diffrn_measured_fraction_theta_full 0.993
_diffrn_measured_fraction_theta_max 0.969
_diffrn_measurement_details
;
List of Runs (angles in degrees, time in seconds):

  # Type    Start    End  Width  t~exp~   \w     \q     \k     \f   Frames
#--------------------------------------------------------------------------
  1  \w     55.00 103.00   0.50    0.05    --   62.31  15.00-120.00   96
  2  \w     55.00 103.00   0.50    0.05    --   62.31  15.00 -90.00   96
  3  \w     55.00 103.00   0.50    0.05    --   62.31  15.00   0.00   96
  4  \w     64.00 112.00   0.50    0.05    --   71.33  15.00  60.00   96
  5  \w     55.00 103.00   0.50    0.05    --   62.31  15.00  30.00   96
  6  \w     67.00 115.00   0.50    0.05    --   74.26  15.00 150.00   96
  7  \w     64.00 112.00   0.50    0.05    --   71.33  15.00 -30.00   96
  8  \w     67.00 115.00   0.50    0.05    --   74.26  15.00 -30.00   96
  9  \w     67.00 115.00   0.50    0.05    --   74.26  15.00 -60.00   96
 10  \w     71.00  97.00   0.50    0.05    --   74.26  15.00 -90.00   52
 11  \w     67.00 115.00   0.50    0.05    --   74.26  15.00-180.00   96
 12  \w     78.00 105.00   0.50    0.05    --   74.26  15.00   0.00   54
 13  \w     67.00 115.00   0.50    0.05    --   74.26  15.00  30.00   96
 14  \w     67.00 115.00   0.50    0.05    --   74.26  15.00 120.00   96
 15  \w     37.00  86.00   0.50    0.05    --   74.26-125.00 -60.00   98
 16  \w     45.00  78.00   0.50    0.05    --   62.31-125.00 -90.00   66
;
_diffrn_measurement_device 'four-circle diffractometer'
_diffrn_measurement_device_type 'ROD, Synergy Custom system, HyPix-Arc 150'
_diffrn_measurement_method '\w scans'
_diffrn_orient_matrix_type 'CrysAlisPro convention (1999,Acta A55,543-557)'
_diffrn_orient_matrix_UB_11 0.0127726000
_diffrn_orient_matrix_UB_12 0.0283037000
_diffrn_orient_matrix_UB_13 -0.0840417000
_diffrn_orient_matrix_UB_21 0.0918963000
_diffrn_orient_matrix_UB_22 -0.0746074000
_diffrn_orient_matrix_UB_23 -0.0190921000
_diffrn_orient_matrix_UB_31 -0.1387723000
_diffrn_orient_matrix_UB_32 -0.0469268000
_diffrn_orient_matrix_UB_33 -0.0203308000
_diffrn_radiation_monochromator mirror
_diffrn_radiation_probe x-ray
_diffrn_radiation_type 'Cu K\a'
_diffrn_radiation_wavelength 1.54184
_diffrn_reflns_av_R_equivalents 0.0202
_diffrn_reflns_av_unetI/netI 0.0174
_diffrn_reflns_Laue_measured_fraction_full 0.993
_diffrn_reflns_Laue_measured_fraction_max 0.969
_diffrn_reflns_limit_h_max 9
_diffrn_reflns_limit_h_min -11
_diffrn_reflns_limit_k_max 20
_diffrn_reflns_limit_k_min -17
_diffrn_reflns_limit_l_max 21
_diffrn_reflns_limit_l_min -20
_diffrn_reflns_number 16304
_diffrn_reflns_point_group_measured_fraction_full 0.958
_diffrn_reflns_point_group_measured_fraction_max 0.918
_diffrn_reflns_theta_full 67.684
_diffrn_reflns_theta_max 72.910
_diffrn_reflns_theta_min 3.675
_diffrn_source 'Rotating-anode X-ray tube'
_diffrn_source_type 'Rigaku (Cu) X-ray Source'
_exptl_absorpt_coefficient_mu 1.372
_exptl_absorpt_correction_T_max 1.00000
_exptl_absorpt_correction_T_min 0.81791
_exptl_absorpt_correction_type multi-scan
_exptl_absorpt_process_details
;
CrysAlisPro 1.171.43.121a (Rigaku Oxford Diffraction, 2024)
Empirical absorption correction using spherical harmonics,
implemented in SCALE3 ABSPACK scaling algorithm.
;
_exptl_crystal_colour 'clear light colourless'
_exptl_crystal_density_diffrn 1.324
_exptl_crystal_description block
_exptl_crystal_F_000 1120
_exptl_crystal_size_max 0.13
_exptl_crystal_size_mid 0.12
_exptl_crystal_size_min 0.1
_refine_diff_density_max 0.434
_refine_diff_density_min -0.429
_refine_diff_density_rms 0.039
_refine_ls_abs_structure_details
;
 Flack x determined using 1909 quotients [(I+)-(I-)]/[(I+)+(I-)]
 (Parsons, Flack and Wagner, Acta Cryst. B69 (2013) 249-259).
;
_refine_ls_abs_structure_Flack -0.001(6)
_refine_ls_extinction_method none
_refine_ls_goodness_of_fit_ref 1.032
_refine_ls_hydrogen_treatment constr
_refine_ls_matrix_type full
_refine_ls_number_parameters 353
_refine_ls_number_reflns 4897
_refine_ls_number_restraints 0
_refine_ls_restrained_S_all 1.032
_refine_ls_R_factor_all 0.0284
_refine_ls_R_factor_gt 0.0277
_refine_ls_shift/su_max 0.001
_refine_ls_shift/su_mean 0.000
_refine_ls_structure_factor_coef Fsqd
_refine_ls_weighting_details 'w=1/[\s^2^(Fo^2^)+(0.0440P)^2^+0.7235P] where P=(Fo^2^+2Fc^2^)/3'
_refine_ls_weighting_scheme calc
_refine_ls_wR_factor_gt 0.0732
_refine_ls_wR_factor_ref 0.0737
_reflns_Friedel_coverage 0.675
_reflns_Friedel_fraction_full 0.911
_reflns_Friedel_fraction_max 0.852
_reflns_number_gt 4786
_reflns_number_total 4897
_reflns_threshold_expression 'I > 2\s(I)'
_cod_data_source_file d6ob00442c2.cif
_cod_data_source_block bpy_sid-1
_cod_depositor_comments 'Adding full bibliography for 7161126--7161128.cif.'
_cod_database_code 7161127
_shelx_shelxl_version_number 2018/3
_chemical_oxdiff_formula 'C H O N S Ni'
_shelx_space_group_comment
;
The symmetry employed for this shelxl refinement is uniquely defined
by the following loop, which should always be used as a source of
symmetry information in preference to the above space-group names.
They are only intended as comments.
;
_olex2_refinement_description
;
1. Fixed Uiso
 At 1.2 times of:
  All C(H) groups, All N(H) groups
 At 1.5 times of:
  All C(H,H,H) groups
2.a Riding coordinates:
 N2(H2)
2.b Ternary CH refined with riding coordinates:
 C7(H7), C9(H9), C11(H11)
2.c Aromatic/amide H refined with riding coordinates:
 C3(H3), C4(H4), C5(H5), C13(H13), C14(H14), C15(H15), C16(H16), C17(H17),
 C19(H19), C20(H20), C21(H21), C22(H22), C23(H23), C29(H29), C30(H30), C31(H31),
  C32(H32), C34(H34), C35(H35), C37(H37), C38(H38)
2.d Idealised Me refined as rotating group:
 C39(H39A,H39B,H39C)
;
_olex2_submission_special_instructions 'No special instructions were received'
_oxdiff_exptl_absorpt_empirical_details
;
Empirical correction (ABSPACK) includes:
- Absorption correction using spherical harmonics
- Frame scaling
;
_oxdiff_exptl_absorpt_empirical_full_max 1.481
_oxdiff_exptl_absorpt_empirical_full_min 0.578

loop_
_space_group_symop_operation_xyz
'x, y, z'
'-x+1/2, -y, z+1/2'
'-x, y+1/2, -z+1/2'
'x+1/2, -y+1/2, -z'

loop_
_atom_site_label
_atom_site_type_symbol
_atom_site_fract_x
_atom_site_fract_y
_atom_site_fract_z
_atom_site_U_iso_or_equiv
_atom_site_adp_type
_atom_site_occupancy
_atom_site_site_symmetry_order
_atom_site_calc_flag
_atom_site_refinement_flags_posn
_atom_site_refinement_flags_adp
_atom_site_refinement_flags_occupancy
_atom_site_disorder_assembly
_atom_site_disorder_group
S1 S 0.70515(5) 0.52219(3) 0.35554(3) 0.01865(12) Uani 1 1 d . . . . .
O1 O 0.78187(16) 0.57278(9) 0.30274(8) 0.0239(3) Uani 1 1 d . . . . .
O2 O 0.67026(16) 0.44126(9) 0.33545(8) 0.0243(3) Uani 1 1 d . . . . .
N1 N 0.2435(2) 0.74190(11) 0.08248(10) 0.0260(4) Uani 1 1 d . . . . .
N2 N 0.4239(2) 0.67630(10) 0.42380(10) 0.0227(4) Uani 1 1 d . . . . .
H2 H 0.421851 0.724832 0.443830 0.027 Uiso 1 1 d R U . . .
N3 N 0.4143(2) 0.68553(10) 0.26149(9) 0.0203(4) Uani 1 1 d . . . . .
N4 N 0.55191(18) 0.56843(10) 0.37281(9) 0.0184(3) Uani 1 1 d . . . . .
C2 C 0.5390(2) 0.69865(12) 0.29959(12) 0.0215(4) Uani 1 1 d . . . . .
C3 C 0.6487(3) 0.74728(14) 0.27219(13) 0.0273(5) Uani 1 1 d . . . . .
H3 H 0.735609 0.754382 0.300677 0.033 Uiso 1 1 calc R U . . .
C4 C 0.6291(3) 0.78560(14) 0.20198(13) 0.0303(5) Uani 1 1 d . . . . .
H4 H 0.702010 0.819887 0.181770 0.036 Uiso 1 1 calc R U . . .
C5 C 0.5010(3) 0.77291(13) 0.16190(12) 0.0261(5) Uani 1 1 d . . . . .
H5 H 0.484728 0.798760 0.113992 0.031 Uiso 1 1 calc R U . . .
C6 C 0.3970(2) 0.72186(12) 0.19281(12) 0.0212(4) Uani 1 1 d . . . . .
C7 C 0.4111(2) 0.61042(12) 0.47965(11) 0.0203(4) Uani 1 1 d . . . . .
H7 H 0.307138 0.604938 0.495097 0.024 Uiso 1 1 calc R U . . .
C9 C 0.5503(2) 0.65896(12) 0.37768(11) 0.0201(4) Uani 1 1 d . . . . .
H9 H 0.639409 0.678224 0.404714 0.024 Uiso 1 1 calc R U . . .
C11 C 0.4566(2) 0.53431(12) 0.43329(11) 0.0189(4) Uani 1 1 d . . . . .
H11 H 0.514167 0.497639 0.467066 0.023 Uiso 1 1 calc R U . . .
C12 C 0.5020(2) 0.62567(12) 0.55132(11) 0.0205(4) Uani 1 1 d . . . . .
C13 C 0.5444(2) 0.56325(13) 0.59952(11) 0.0228(4) Uani 1 1 d . . . . .
H13 H 0.518864 0.509555 0.586942 0.027 Uiso 1 1 calc R U . . .
C14 C 0.6238(2) 0.57849(14) 0.66585(11) 0.0255(5) Uani 1 1 d . . . . .
H14 H 0.654467 0.535137 0.697431 0.031 Uiso 1 1 calc R U . . .
C15 C 0.6584(3) 0.65643(15) 0.68599(12) 0.0293(5) Uani 1 1 d . . . . .
H15 H 0.712212 0.666834 0.731456 0.035 Uiso 1 1 calc R U . . .
C16 C 0.6141(3) 0.71914(14) 0.63962(13) 0.0308(5) Uani 1 1 d . . . . .
H16 H 0.635951 0.772891 0.653840 0.037 Uiso 1 1 calc R U . . .
C17 C 0.5376(3) 0.70402(13) 0.57207(12) 0.0266(5) Uani 1 1 d . . . . .
H17 H 0.509499 0.747479 0.539960 0.032 Uiso 1 1 calc R U . . .
C18 C 0.3263(2) 0.49020(12) 0.40249(11) 0.0189(4) Uani 1 1 d . . . . .
C19 C 0.2556(2) 0.43643(12) 0.45084(12) 0.0221(4) Uani 1 1 d . . . . .
H19 H 0.294238 0.425726 0.500406 0.027 Uiso 1 1 calc R U . . .
C20 C 0.1294(2) 0.39825(13) 0.42763(13) 0.0255(5) Uani 1 1 d . . . . .
H20 H 0.081981 0.361751 0.461248 0.031 Uiso 1 1 calc R U . . .
C21 C 0.0723(2) 0.41345(13) 0.35507(14) 0.0262(4) Uani 1 1 d . . . . .
H21 H -0.014044 0.387378 0.338841 0.031 Uiso 1 1 calc R U . . .
C22 C 0.1421(2) 0.46676(14) 0.30683(13) 0.0268(5) Uani 1 1 d . . . . .
H22 H 0.102979 0.477573 0.257395 0.032 Uiso 1 1 calc R U . . .
C23 C 0.2689(2) 0.50470(13) 0.32974(12) 0.0230(4) Uani 1 1 d . . . . .
H23 H 0.316616 0.540659 0.295719 0.028 Uiso 1 1 calc R U . . .
C28 C 0.2570(2) 0.70778(12) 0.15277(12) 0.0217(4) Uani 1 1 d . . . . .
C29 C 0.1451(3) 0.66444(13) 0.18681(12) 0.0246(4) Uani 1 1 d . . . . .
H29 H 0.159294 0.639492 0.235353 0.030 Uiso 1 1 calc R U . . .
C30 C 0.0126(3) 0.65786(13) 0.14940(14) 0.0282(5) Uani 1 1 d . . . . .
H30 H -0.065786 0.629541 0.172204 0.034 Uiso 1 1 calc R U . . .
C31 C -0.0023(3) 0.69382(13) 0.07774(14) 0.0303(5) Uani 1 1 d . . . . .
H31 H -0.091443 0.691148 0.050564 0.036 Uiso 1 1 calc R U . . .
C32 C 0.1154(3) 0.73346(13) 0.04702(13) 0.0292(5) Uani 1 1 d . . . . .
H32 H 0.105000 0.756365 -0.002698 0.035 Uiso 1 1 calc R U . . .
C33 C 0.8019(2) 0.51897(13) 0.44296(11) 0.0204(4) Uani 1 1 d . . . . .
C34 C 0.8824(2) 0.58544(13) 0.46549(12) 0.0253(5) Uani 1 1 d . . . . .
H34 H 0.888829 0.631369 0.433260 0.030 Uiso 1 1 calc R U . . .
C35 C 0.9535(3) 0.58369(14) 0.53601(13) 0.0295(5) Uani 1 1 d . . . . .
H35 H 1.007609 0.629242 0.552129 0.035 Uiso 1 1 calc R U . . .
C36 C 0.9469(2) 0.51634(14) 0.58338(12) 0.0267(5) Uani 1 1 d . . . . .
C37 C 0.8665(2) 0.45061(13) 0.55919(12) 0.0254(5) Uani 1 1 d . . . . .
H37 H 0.860924 0.404416 0.591120 0.030 Uiso 1 1 calc R U . . .
C38 C 0.7940(2) 0.45100(12) 0.48909(12) 0.0215(4) Uani 1 1 d . . . . .
H38 H 0.739786 0.405472 0.473014 0.026 Uiso 1 1 calc R U . . .
C39 C 1.0263(3) 0.51562(17) 0.65943(13) 0.0378(6) Uani 1 1 d . . . . .
H39A H 1.011927 0.463601 0.684677 0.057 Uiso 1 1 calc R U . . .
H39B H 0.988513 0.558516 0.692387 0.057 Uiso 1 1 calc R U . . .
H39C H 1.130019 0.524271 0.650492 0.057 Uiso 1 1 calc R U . . .

loop_
_atom_site_aniso_label
_atom_site_aniso_U_11
_atom_site_aniso_U_22
_atom_site_aniso_U_33
_atom_site_aniso_U_23
_atom_site_aniso_U_13
_atom_site_aniso_U_12
S1 0.0190(2) 0.0209(2) 0.0161(2) -0.00049(18) 0.00117(18) 0.00080(19)
O1 0.0237(8) 0.0282(8) 0.0198(7) 0.0038(6) 0.0034(6) -0.0005(6)
O2 0.0271(8) 0.0232(7) 0.0226(7) -0.0036(6) 0.0009(6) 0.0017(6)
N1 0.0379(11) 0.0205(9) 0.0197(8) -0.0005(7) -0.0038(8) 0.0032(8)
N2 0.0295(10) 0.0193(8) 0.0192(8) -0.0012(7) 0.0033(7) 0.0059(7)
N3 0.0253(9) 0.0181(8) 0.0176(8) 0.0000(7) 0.0001(7) 0.0021(7)
N4 0.0179(8) 0.0190(8) 0.0181(8) 0.0009(6) 0.0011(7) -0.0001(7)
C2 0.0253(11) 0.0186(9) 0.0205(10) -0.0005(8) -0.0005(8) 0.0027(8)
C3 0.0259(11) 0.0274(12) 0.0287(11) 0.0036(9) -0.0022(9) -0.0019(9)
C4 0.0301(13) 0.0281(12) 0.0328(12) 0.0095(10) 0.0034(10) -0.0030(9)
C5 0.0332(12) 0.0246(11) 0.0204(10) 0.0034(9) 0.0032(9) 0.0037(9)
C6 0.0270(11) 0.0187(10) 0.0180(9) -0.0006(8) 0.0018(8) 0.0050(8)
C7 0.0227(10) 0.0223(10) 0.0160(9) -0.0003(8) 0.0004(8) 0.0029(8)
C9 0.0223(10) 0.0189(9) 0.0192(9) -0.0009(8) -0.0008(8) 0.0001(8)
C11 0.0204(10) 0.0215(10) 0.0147(9) 0.0011(8) 0.0005(8) 0.0012(8)
C12 0.0205(10) 0.0255(10) 0.0155(9) -0.0016(8) 0.0023(8) 0.0002(8)
C13 0.0258(10) 0.0259(11) 0.0169(9) -0.0006(8) 0.0028(8) -0.0015(9)
C14 0.0259(11) 0.0347(12) 0.0160(9) 0.0019(8) 0.0014(8) -0.0002(9)
C15 0.0275(12) 0.0439(14) 0.0164(10) -0.0045(10) 0.0016(9) -0.0074(10)
C16 0.0372(13) 0.0306(12) 0.0247(10) -0.0063(10) 0.0040(10) -0.0095(10)
C17 0.0345(13) 0.0242(11) 0.0210(10) -0.0013(9) 0.0030(9) -0.0017(9)
C18 0.0178(10) 0.0210(10) 0.0180(9) -0.0020(8) 0.0017(7) 0.0029(8)
C19 0.0242(11) 0.0234(10) 0.0188(10) -0.0006(8) 0.0016(8) 0.0004(8)
C20 0.0218(11) 0.0262(11) 0.0285(11) -0.0035(9) 0.0067(9) -0.0024(8)
C21 0.0170(10) 0.0281(11) 0.0335(11) -0.0072(10) 0.0003(9) 0.0007(8)
C22 0.0226(11) 0.0330(12) 0.0248(10) -0.0017(9) -0.0048(9) 0.0014(9)
C23 0.0223(10) 0.0266(11) 0.0201(9) 0.0011(8) -0.0010(8) 0.0003(8)
C28 0.0307(11) 0.0162(9) 0.0182(9) -0.0024(8) -0.0007(8) 0.0050(8)
C29 0.0305(11) 0.0222(10) 0.0211(10) -0.0005(9) -0.0028(9) 0.0029(9)
C30 0.0310(12) 0.0228(10) 0.0309(11) -0.0038(9) -0.0040(10) 0.0002(9)
C31 0.0363(13) 0.0240(11) 0.0306(12) -0.0043(9) -0.0125(10) 0.0057(10)
C32 0.0434(14) 0.0226(11) 0.0216(10) -0.0016(9) -0.0089(10) 0.0056(10)
C33 0.0184(10) 0.0252(10) 0.0175(9) 0.0001(8) 0.0017(8) 0.0027(9)
C34 0.0264(12) 0.0238(10) 0.0257(10) 0.0024(9) -0.0033(9) -0.0016(9)
C35 0.0287(12) 0.0299(11) 0.0297(11) -0.0023(10) -0.0074(10) -0.0015(9)
C36 0.0253(11) 0.0336(11) 0.0212(10) -0.0011(9) -0.0011(9) 0.0048(10)
C37 0.0266(11) 0.0272(11) 0.0223(10) 0.0039(9) 0.0030(9) 0.0058(9)
C38 0.0196(10) 0.0214(10) 0.0235(10) -0.0006(8) 0.0019(8) 0.0009(8)
C39 0.0408(14) 0.0479(14) 0.0246(11) 0.0019(11) -0.0090(10) 0.0030(12)

loop_
_atom_type_symbol
_atom_type_description
_atom_type_scat_dispersion_real
_atom_type_scat_dispersion_imag
_atom_type_scat_source
C C 0.0181 0.0091 'International Tables Vol C Tables 4.2.6.8 and 6.1.1.4'
H H 0.0000 0.0000 'International Tables Vol C Tables 4.2.6.8 and 6.1.1.4'
N N 0.0311 0.0180 'International Tables Vol C Tables 4.2.6.8 and 6.1.1.4'
O O 0.0492 0.0322 'International Tables Vol C Tables 4.2.6.8 and 6.1.1.4'
S S 0.3331 0.5567 'International Tables Vol C Tables 4.2.6.8 and 6.1.1.4'

loop_
_geom_angle_atom_site_label_1
_geom_angle_atom_site_label_2
_geom_angle_atom_site_label_3
_geom_angle
_geom_angle_site_symmetry_1
_geom_angle_site_symmetry_3
_geom_angle_publ_flag
O1 S1 N4 105.54(9) . . ?
O1 S1 C33 108.68(10) . . ?
O2 S1 O1 120.58(9) . . ?
O2 S1 N4 107.07(9) . . ?
O2 S1 C33 107.23(10) . . ?
N4 S1 C33 107.04(9) . . ?
C32 N1 C28 116.9(2) . . ?
C7 N2 H2 114.9 . . ?
C9 N2 H2 114.9 . . ?
C9 N2 C7 106.45(16) . . ?
C2 N3 C6 117.70(19) . . ?
C9 N4 S1 119.21(14) . . ?
C11 N4 S1 117.51(13) . . ?
C11 N4 C9 109.66(15) . . ?
N3 C2 C3 123.49(19) . . ?
N3 C2 C9 115.46(19) . . ?
C3 C2 C9 121.0(2) . . ?
C2 C3 H3 120.8 . . ?
C2 C3 C4 118.5(2) . . ?
C4 C3 H3 120.8 . . ?
C3 C4 H4 120.6 . . ?
C5 C4 C3 118.9(2) . . ?
C5 C4 H4 120.6 . . ?
C4 C5 H5 120.4 . . ?
C4 C5 C6 119.1(2) . . ?
C6 C5 H5 120.4 . . ?
N3 C6 C5 122.3(2) . . ?
N3 C6 C28 116.57(19) . . ?
C5 C6 C28 121.03(19) . . ?
N2 C7 H7 108.9 . . ?
N2 C7 C11 104.04(15) . . ?
N2 C7 C12 111.83(17) . . ?
C11 C7 H7 108.9 . . ?
C12 C7 H7 108.9 . . ?
C12 C7 C11 114.21(17) . . ?
N2 C9 N4 103.80(16) . . ?
N2 C9 C2 110.83(17) . . ?
N2 C9 H9 109.8 . . ?
N4 C9 C2 112.70(16) . . ?
N4 C9 H9 109.8 . . ?
C2 C9 H9 109.8 . . ?
N4 C11 C7 102.44(15) . . ?
N4 C11 H11 109.6 . . ?
N4 C11 C18 114.02(16) . . ?
C7 C11 H11 109.6 . . ?
C18 C11 C7 111.38(16) . . ?
C18 C11 H11 109.6 . . ?
C13 C12 C7 121.57(18) . . ?
C13 C12 C17 118.47(19) . . ?
C17 C12 C7 119.86(19) . . ?
C12 C13 H13 119.6 . . ?
C14 C13 C12 120.8(2) . . ?
C14 C13 H13 119.6 . . ?
C13 C14 H14 119.9 . . ?
C15 C14 C13 120.2(2) . . ?
C15 C14 H14 119.9 . . ?
C14 C15 H15 120.2 . . ?
C14 C15 C16 119.6(2) . . ?
C16 C15 H15 120.2 . . ?
C15 C16 H16 119.8 . . ?
C15 C16 C17 120.4(2) . . ?
C17 C16 H16 119.8 . . ?
C12 C17 C16 120.5(2) . . ?
C12 C17 H17 119.8 . . ?
C16 C17 H17 119.8 . . ?
C19 C18 C11 118.21(18) . . ?
C19 C18 C23 118.86(19) . . ?
C23 C18 C11 122.81(19) . . ?
C18 C19 H19 119.6 . . ?
C20 C19 C18 120.8(2) . . ?
C20 C19 H19 119.6 . . ?
C19 C20 H20 120.0 . . ?
C19 C20 C21 119.9(2) . . ?
C21 C20 H20 120.0 . . ?
C20 C21 H21 120.3 . . ?
C22 C21 C20 119.4(2) . . ?
C22 C21 H21 120.3 . . ?
C21 C22 H22 119.6 . . ?
C21 C22 C23 120.8(2) . . ?
C23 C22 H22 119.6 . . ?
C18 C23 H23 119.9 . . ?
C22 C23 C18 120.2(2) . . ?
C22 C23 H23 119.9 . . ?
N1 C28 C6 115.92(19) . . ?
N1 C28 C29 122.2(2) . . ?
C29 C28 C6 121.81(18) . . ?
C28 C29 H29 120.2 . . ?
C30 C29 C28 119.6(2) . . ?
C30 C29 H29 120.2 . . ?
C29 C30 H30 120.9 . . ?
C31 C30 C29 118.2(2) . . ?
C31 C30 H30 120.9 . . ?
C30 C31 H31 120.8 . . ?
C32 C31 C30 118.5(2) . . ?
C32 C31 H31 120.8 . . ?
N1 C32 C31 124.5(2) . . ?
N1 C32 H32 117.8 . . ?
C31 C32 H32 117.8 . . ?
C34 C33 S1 119.32(16) . . ?
C38 C33 S1 119.74(16) . . ?
C38 C33 C34 120.93(19) . . ?
C33 C34 H34 120.5 . . ?
C33 C34 C35 119.0(2) . . ?
C35 C34 H34 120.5 . . ?
C34 C35 H35 119.4 . . ?
C34 C35 C36 121.2(2) . . ?
C36 C35 H35 119.4 . . ?
C35 C36 C39 120.2(2) . . ?
C37 C36 C35 118.62(19) . . ?
C37 C36 C39 121.2(2) . . ?
C36 C37 H37 119.4 . . ?
C36 C37 C38 121.3(2) . . ?
C38 C37 H37 119.4 . . ?
C33 C38 C37 119.0(2) . . ?
C33 C38 H38 120.5 . . ?
C37 C38 H38 120.5 . . ?
C36 C39 H39A 109.5 . . ?
C36 C39 H39B 109.5 . . ?
C36 C39 H39C 109.5 . . ?
H39A C39 H39B 109.5 . . ?
H39A C39 H39C 109.5 . . ?
H39B C39 H39C 109.5 . . ?

loop_
_geom_bond_atom_site_label_1
_geom_bond_atom_site_label_2
_geom_bond_distance
_geom_bond_site_symmetry_2
_geom_bond_publ_flag
S1 O1 1.4332(15) . ?
S1 O2 1.4286(16) . ?
S1 N4 1.6377(17) . ?
S1 C33 1.764(2) . ?
N1 C28 1.354(3) . ?
N1 C32 1.341(3) . ?
N2 H2 0.8800 . ?
N2 C7 1.470(3) . ?
N2 C9 1.445(3) . ?
N3 C2 1.346(3) . ?
N3 C6 1.349(3) . ?
N4 C9 1.510(2) . ?
N4 C11 1.484(2) . ?
C2 C3 1.381(3) . ?
C2 C9 1.514(3) . ?
C3 H3 0.9500 . ?
C3 C4 1.390(3) . ?
C4 H4 0.9500 . ?
C4 C5 1.388(3) . ?
C5 H5 0.9500 . ?
C5 C6 1.390(3) . ?
C6 C28 1.486(3) . ?
C7 H7 1.0000 . ?
C7 C11 1.560(3) . ?
C7 C12 1.524(3) . ?
C9 H9 1.0000 . ?
C11 H11 1.0000 . ?
C11 C18 1.507(3) . ?
C12 C13 1.392(3) . ?
C12 C17 1.393(3) . ?
C13 H13 0.9500 . ?
C13 C14 1.390(3) . ?
C14 H14 0.9500 . ?
C14 C15 1.381(3) . ?
C15 H15 0.9500 . ?
C15 C16 1.381(3) . ?
C16 H16 0.9500 . ?
C16 C17 1.394(3) . ?
C17 H17 0.9500 . ?
C18 C19 1.391(3) . ?
C18 C23 1.393(3) . ?
C19 H19 0.9500 . ?
C19 C20 1.387(3) . ?
C20 H20 0.9500 . ?
C20 C21 1.391(3) . ?
C21 H21 0.9500 . ?
C21 C22 1.381(3) . ?
C22 H22 0.9500 . ?
C22 C23 1.388(3) . ?
C23 H23 0.9500 . ?
C28 C29 1.392(3) . ?
C29 H29 0.9500 . ?
C29 C30 1.390(3) . ?
C30 H30 0.9500 . ?
C30 C31 1.390(3) . ?
C31 H31 0.9500 . ?
C31 C32 1.378(4) . ?
C32 H32 0.9500 . ?
C33 C34 1.389(3) . ?
C33 C38 1.389(3) . ?
C34 H34 0.9500 . ?
C34 C35 1.392(3) . ?
C35 H35 0.9500 . ?
C35 C36 1.393(3) . ?
C36 C37 1.387(3) . ?
C36 C39 1.512(3) . ?
C37 H37 0.9500 . ?
C37 C38 1.391(3) . ?
C38 H38 0.9500 . ?
C39 H39A 0.9800 . ?
C39 H39B 0.9800 . ?
C39 H39C 0.9800 . ?

loop_
_geom_torsion_atom_site_label_1
_geom_torsion_atom_site_label_2
_geom_torsion_atom_site_label_3
_geom_torsion_atom_site_label_4
_geom_torsion
_geom_torsion_site_symmetry_1
_geom_torsion_site_symmetry_2
_geom_torsion_site_symmetry_3
_geom_torsion_site_symmetry_4
_geom_torsion_publ_flag
S1 N4 C9 N2 -156.33(13) . . . . ?
S1 N4 C9 C2 83.7(2) . . . . ?
S1 N4 C11 C7 134.76(14) . . . . ?
S1 N4 C11 C18 -104.78(17) . . . . ?
S1 C33 C34 C35 177.36(17) . . . . ?
S1 C33 C38 C37 -177.61(16) . . . . ?
O1 S1 N4 C9 -36.44(16) . . . . ?
O1 S1 N4 C11 -172.96(13) . . . . ?
O1 S1 C33 C34 31.0(2) . . . . ?
O1 S1 C33 C38 -150.52(16) . . . . ?
O2 S1 N4 C9 -166.06(13) . . . . ?
O2 S1 N4 C11 57.42(16) . . . . ?
O2 S1 C33 C34 162.81(17) . . . . ?
O2 S1 C33 C38 -18.68(19) . . . . ?
N1 C28 C29 C30 -2.4(3) . . . . ?
N2 C7 C11 N4 25.6(2) . . . . ?
N2 C7 C11 C18 -96.64(19) . . . . ?
N2 C7 C12 C13 -158.90(19) . . . . ?
N2 C7 C12 C17 24.6(3) . . . . ?
N3 C2 C3 C4 0.8(3) . . . . ?
N3 C2 C9 N2 -50.5(2) . . . . ?
N3 C2 C9 N4 65.4(2) . . . . ?
N3 C6 C28 N1 -177.37(17) . . . . ?
N3 C6 C28 C29 4.7(3) . . . . ?
N4 S1 C33 C34 -82.57(19) . . . . ?
N4 S1 C33 C38 95.94(17) . . . . ?
N4 C11 C18 C19 160.88(18) . . . . ?
N4 C11 C18 C23 -23.2(3) . . . . ?
C2 N3 C6 C5 -1.5(3) . . . . ?
C2 N3 C6 C28 -178.69(17) . . . . ?
C2 C3 C4 C5 -0.6(3) . . . . ?
C3 C2 C9 N2 127.1(2) . . . . ?
C3 C2 C9 N4 -117.1(2) . . . . ?
C3 C4 C5 C6 -0.5(3) . . . . ?
C4 C5 C6 N3 1.7(3) . . . . ?
C4 C5 C6 C28 178.7(2) . . . . ?
C5 C6 C28 N1 5.4(3) . . . . ?
C5 C6 C28 C29 -172.5(2) . . . . ?
C6 N3 C2 C3 0.3(3) . . . . ?
C6 N3 C2 C9 177.77(17) . . . . ?
C6 C28 C29 C30 175.34(19) . . . . ?
C7 N2 C9 N4 33.7(2) . . . . ?
C7 N2 C9 C2 154.98(17) . . . . ?
C7 C11 C18 C19 -83.8(2) . . . . ?
C7 C11 C18 C23 92.1(2) . . . . ?
C7 C12 C13 C14 -178.15(19) . . . . ?
C7 C12 C17 C16 176.6(2) . . . . ?
C9 N2 C7 C11 -37.7(2) . . . . ?
C9 N2 C7 C12 86.00(19) . . . . ?
C9 N4 C11 C7 -5.6(2) . . . . ?
C9 N4 C11 C18 114.85(18) . . . . ?
C9 C2 C3 C4 -176.6(2) . . . . ?
C11 N4 C9 N2 -16.7(2) . . . . ?
C11 N4 C9 C2 -136.71(18) . . . . ?
C11 C7 C12 C13 -41.1(3) . . . . ?
C11 C7 C12 C17 142.5(2) . . . . ?
C11 C18 C19 C20 175.53(18) . . . . ?
C11 C18 C23 C22 -174.98(19) . . . . ?
C12 C7 C11 N4 -96.56(19) . . . . ?
C12 C7 C11 C18 141.17(18) . . . . ?
C12 C13 C14 C15 1.8(3) . . . . ?
C13 C12 C17 C16 0.0(3) . . . . ?
C13 C14 C15 C16 -0.3(3) . . . . ?
C14 C15 C16 C17 -1.3(4) . . . . ?
C15 C16 C17 C12 1.4(3) . . . . ?
C17 C12 C13 C14 -1.6(3) . . . . ?
C18 C19 C20 C21 0.2(3) . . . . ?
C19 C18 C23 C22 0.9(3) . . . . ?
C19 C20 C21 C22 -0.1(3) . . . . ?
C20 C21 C22 C23 0.5(3) . . . . ?
C21 C22 C23 C18 -0.9(3) . . . . ?
C23 C18 C19 C20 -0.6(3) . . . . ?
C28 N1 C32 C31 1.0(3) . . . . ?
C28 C29 C30 C31 1.4(3) . . . . ?
C29 C30 C31 C32 0.6(3) . . . . ?
C30 C31 C32 N1 -1.9(3) . . . . ?
C32 N1 C28 C6 -176.67(18) . . . . ?
C32 N1 C28 C29 1.2(3) . . . . ?
C33 S1 N4 C9 79.22(16) . . . . ?
C33 S1 N4 C11 -57.30(16) . . . . ?
C33 C34 C35 C36 0.9(4) . . . . ?
C34 C33 C38 C37 0.9(3) . . . . ?
C34 C35 C36 C37 -0.5(4) . . . . ?
C34 C35 C36 C39 179.4(2) . . . . ?
C35 C36 C37 C38 0.2(3) . . . . ?
C36 C37 C38 C33 -0.4(3) . . . . ?
C38 C33 C34 C35 -1.1(3) . . . . ?
C39 C36 C37 C38 -179.7(2) . . . . ?
